data_4349533
loop_
_publ_author_name
'Huang, Bo'
'Xiao, Zicheng'
'Wu, Baolin'
'Hu, Xiaokang'
'Hu, Xunliang'
'Wu, Pingfan'
'Wei, Yongge'

_publ_section_title
;
 Synthesis, crystal structure and spectroscopic studies of a series of
 hexavanadate hybrids with multiple functional groups
;
_journal_issue 1
_journal_name_full 'Inorganic Chemistry Frontiers'
_journal_page_first 165
_journal_paper_doi 10.1039/C6QI00302H
_journal_volume 4
_journal_year 2017
_chemical_formula_sum 'C50 H94 N2 O23 V6'
_chemical_formula_weight 1396.91
_space_group_IT_number 14
_space_group_name_Hall '-P 2ybc'
_space_group_name_H-M_alt 'P 1 21/c 1'
_symmetry_cell_setting monoclinic
_symmetry_space_group_name_H-M 'P 1 21/c 1'
_atom_sites_solution_hydrogens geom
_atom_sites_solution_primary direct
_atom_sites_solution_secondary difmap
_audit_creation_method SHELXL-97
_audit_update_record
;
2016-08-05 deposited with the CCDC.
2016-11-15 downloaded from the CCDC.
;
_cell_angle_alpha 90.00
_cell_angle_beta 97.36(3)
_cell_angle_gamma 90.00
_cell_formula_units_Z 2
_cell_length_a 11.020(2)
_cell_length_b 15.154(3)
_cell_length_c 19.352(4)
_cell_measurement_reflns_used 9365
_cell_measurement_temperature 99.99(10)
_cell_measurement_theta_max 76.6960
_cell_measurement_theta_min 4.9900
_cell_volume 3205.1(11)
_computing_cell_refinement 'CrysAlisPro 1.171.39.7e (Rigaku OD, 2015)'
_computing_data_collection 'CrysAlisPro 1.171.39.7e (Rigaku OD, 2015)'
_computing_data_reduction 'CrysAlisPro 1.171.39.7e (Rigaku OD, 2015)'
_computing_structure_refinement 'SHELXL-97 (Sheldrick, 1997)'
_computing_structure_solution 'SHELXS-97 (Sheldrick, 1990)'
_diffrn_ambient_temperature 99.99(10)
_diffrn_measured_fraction_theta_full 0.988
_diffrn_measured_fraction_theta_max 0.988
_diffrn_measurement_device_type 'SuperNova, Dual, Cu at home/near, AtlasS2'
_diffrn_measurement_method '\w scans'
_diffrn_radiation_monochromator mirror
_diffrn_radiation_source 'micro-focus sealed X-ray tube'
_diffrn_radiation_type 'Cu K\a'
_diffrn_radiation_wavelength 1.54184
_diffrn_reflns_av_R_equivalents 0.0301
_diffrn_reflns_av_sigmaI/netI 0.0302
_diffrn_reflns_limit_h_max 13
_diffrn_reflns_limit_h_min -13
_diffrn_reflns_limit_k_max 13
_diffrn_reflns_limit_k_min -19
_diffrn_reflns_limit_l_max 18
_diffrn_reflns_limit_l_min -24
_diffrn_reflns_number 20587
_diffrn_reflns_theta_full 76.8031
_diffrn_reflns_theta_max 76.80
_diffrn_reflns_theta_min 3.72
_exptl_absorpt_coefficient_mu 7.687
_exptl_absorpt_correction_T_max 1.0000
_exptl_absorpt_correction_T_min 0.5479
_exptl_absorpt_correction_type multi-scan
_exptl_crystal_colour orange
_exptl_crystal_density_diffrn 1.448
_exptl_crystal_density_method 'not measured'
_exptl_crystal_description prism
_exptl_crystal_F_000 1460
_exptl_crystal_size_max 0.3
_exptl_crystal_size_mid 0.2
_exptl_crystal_size_min 0.1
_refine_diff_density_max 0.751
_refine_diff_density_min -0.525
_refine_diff_density_rms 0.073
_refine_ls_extinction_method none
_refine_ls_goodness_of_fit_ref 1.383
_refine_ls_hydrogen_treatment mixed
_refine_ls_matrix_type full
_refine_ls_number_parameters 367
_refine_ls_number_reflns 6676
_refine_ls_number_restraints 3
_refine_ls_restrained_S_all 1.391
_refine_ls_R_factor_all 0.0530
_refine_ls_R_factor_gt 0.0462
_refine_ls_shift/su_max 0.001
_refine_ls_shift/su_mean 0.000
_refine_ls_structure_factor_coef Fsqd
_refine_ls_weighting_details 'calc w=1/[\s^2^(Fo^2^)+(0.0717P)^2^+0.0000P] where P=(Fo^2^+2Fc^2^)/3'
_refine_ls_weighting_scheme calc
_refine_ls_wR_factor_gt 0.1370
_refine_ls_wR_factor_ref 0.1420
_reflns_number_gt 5849
_reflns_number_total 6676
_reflns_threshold_expression >2sigma(I)
_cod_data_source_file c6qi00302h2.cif
_cod_data_source_block zyt-1
_cod_original_cell_volume 3205.0(11)
_cod_original_sg_symbol_H-M 'P 21/c'
_cod_database_code 4349533

loop_
_symmetry_equiv_pos_as_xyz
'x, y, z'
'-x, y+1/2, -z+1/2'
'-x, -y, -z'
'x, -y-1/2, z-1/2'

loop_
_atom_site_label
_atom_site_type_symbol
_atom_site_fract_x
_atom_site_fract_y
_atom_site_fract_z
_atom_site_U_iso_or_equiv
_atom_site_adp_type
_atom_site_occupancy
_atom_site_symmetry_multiplicity
_atom_site_calc_flag
_atom_site_refinement_flags
V2 V 0.47533(4) 1.14569(3) 0.51091(2) 0.03209(13) Uani 1 1 d .
V3 V 0.42634(4) 0.99578(3) 0.38651(2) 0.03187(13) Uani 1 1 d .
O1 O 0.31455(17) 1.09783(12) 0.53372(8) 0.0324(4) Uani 1 1 d .
O2 O 0.27380(17) 0.97722(12) 0.43388(9) 0.0327(4) Uani 1 1 d .
O3 O 0.39934(17) 1.12279(12) 0.41120(8) 0.0312(4) Uani 1 1 d .
O4 O 0.62484(18) 1.14621(12) 0.47680(10) 0.0368(4) Uani 1 1 d .
O5 O 0.54252(19) 1.12164(13) 0.59926(9) 0.0372(4) Uani 1 1 d .
O6 O 0.5000 1.0000 0.5000 0.0291(5) Uani 1 2 d S
O7 O 0.58352(19) 1.02370(13) 0.37773(9) 0.0361(4) Uani 1 1 d .
O8 O 0.43931(19) 1.24836(13) 0.51297(9) 0.0377(4) Uani 1 1 d .
O9 O 0.3566(2) 0.99855(13) 0.30803(9) 0.0382(4) Uani 1 1 d .
O11 O 0.0766(2) 1.26219(14) 0.40973(11) 0.0450(5) Uani 1 1 d .
O10 O 0.18462(18) 0.94918(13) 0.55664(10) 0.0392(4) Uani 1 1 d .
N1 N 0.3831(2) 0.69402(17) 0.27103(11) 0.0417(5) Uani 1 1 d .
C4 C 0.2035(3) 1.13923(18) 0.50376(13) 0.0366(5) Uani 1 1 d .
H4A H 0.2085 1.2021 0.5131 0.044 Uiso 1 1 calc R
H4B H 0.1357 1.1158 0.5255 0.044 Uiso 1 1 calc R
C5 C 0.0596(3) 1.16869(19) 0.39492(14) 0.0395(6) Uani 1 1 d .
C3 C 0.1647(3) 1.02492(18) 0.40911(14) 0.0366(5) Uani 1 1 d .
H3A H 0.0971 1.0019 0.4312 0.044 Uiso 1 1 calc R
H3B H 0.1456 1.0163 0.3592 0.044 Uiso 1 1 calc R
C12 C 0.2363(3) 0.5642(2) 0.23617(14) 0.0419(6) Uani 1 1 d .
H12A H 0.1729 0.5895 0.2605 0.050 Uiso 1 1 calc R
H12B H 0.2228 0.5838 0.1881 0.050 Uiso 1 1 calc R
C11 C 0.3615(3) 0.5952(2) 0.27009(13) 0.0416(6) Uani 1 1 d .
H11A H 0.3734 0.5741 0.3178 0.050 Uiso 1 1 calc R
H11B H 0.4234 0.5676 0.2459 0.050 Uiso 1 1 calc R
C1 C 0.1791(2) 1.12406(18) 0.42464(12) 0.0343(5) Uani 1 1 d .
C2 C 0.2835(3) 1.16244(17) 0.38824(13) 0.0342(5) Uani 1 1 d .
H2A H 0.2643 1.1540 0.3383 0.041 Uiso 1 1 calc R
H2B H 0.2890 1.2254 0.3970 0.041 Uiso 1 1 calc R
C44 C 0.1131(3) 0.7375(2) 0.46386(16) 0.0493(7) Uani 1 1 d .
H44A H 0.0500 0.7761 0.4759 0.074 Uiso 1 1 calc R
H44B H 0.1812 0.7387 0.5002 0.074 Uiso 1 1 calc R
H44C H 0.0818 0.6785 0.4585 0.074 Uiso 1 1 calc R
C41 C 0.2824(3) 0.7429(2) 0.30240(14) 0.0438(6) Uani 1 1 d .
H41A H 0.3046 0.8048 0.3065 0.053 Uiso 1 1 calc R
H41B H 0.2076 0.7388 0.2701 0.053 Uiso 1 1 calc R
O12 O -0.0961(3) 1.2916(2) 0.34145(15) 0.0701(8) Uani 1 1 d .
C42 C 0.2557(3) 0.7108(2) 0.37312(14) 0.0422(6) Uani 1 1 d .
H42A H 0.3288 0.7151 0.4067 0.051 Uiso 1 1 calc R
H42B H 0.2300 0.6495 0.3701 0.051 Uiso 1 1 calc R
C21 C 0.5052(3) 0.7130(2) 0.31559(15) 0.0470(7) Uani 1 1 d .
H21A H 0.5121 0.7762 0.3229 0.056 Uiso 1 1 calc R
H21B H 0.5040 0.6857 0.3608 0.056 Uiso 1 1 calc R
C31 C 0.3843(3) 0.7260(2) 0.19595(14) 0.0441(6) Uani 1 1 d .
H31A H 0.4416 0.6899 0.1743 0.053 Uiso 1 1 calc R
H31B H 0.3037 0.7164 0.1704 0.053 Uiso 1 1 calc R
C43 C 0.1546(3) 0.7679(2) 0.39612(15) 0.0455(6) Uani 1 1 d .
H43A H 0.1836 0.8282 0.4016 0.055 Uiso 1 1 calc R
H43B H 0.0850 0.7674 0.3599 0.055 Uiso 1 1 calc R
C22 C 0.6182(3) 0.6813(2) 0.28576(16) 0.0514(8) Uani 1 1 d .
H22A H 0.6263 0.7132 0.2431 0.062 Uiso 1 1 calc R
H22B H 0.6101 0.6191 0.2746 0.062 Uiso 1 1 calc R
C6 C -0.0085(3) 1.3169(2) 0.37981(17) 0.0513(7) Uani 1 1 d .
C32 C 0.4185(3) 0.8224(2) 0.18835(16) 0.0511(7) Uani 1 1 d .
H32A H 0.5027 0.8318 0.2086 0.061 Uiso 1 1 calc R
H32B H 0.3664 0.8593 0.2130 0.061 Uiso 1 1 calc R
C13 C 0.2301(3) 0.4640(2) 0.23902(18) 0.0514(7) Uani 1 1 d .
H13A H 0.2441 0.4449 0.2872 0.062 Uiso 1 1 calc R
H13B H 0.2944 0.4392 0.2151 0.062 Uiso 1 1 calc R
C23 C 0.7323(3) 0.6961(3) 0.33826(17) 0.0568(8) Uani 1 1 d .
H23A H 0.7355 0.7574 0.3529 0.068 Uiso 1 1 calc R
H23B H 0.7272 0.6598 0.3791 0.068 Uiso 1 1 calc R
C33 C 0.4031(4) 0.8476(2) 0.11149(18) 0.0625(10) Uani 1 1 d .
H33A H 0.4490 0.8062 0.0866 0.075 Uiso 1 1 calc R
H33B H 0.3174 0.8420 0.0928 0.075 Uiso 1 1 calc R
C7 C 0.0171(4) 1.4103(3) 0.4004(2) 0.0692(10) Uani 1 1 d D
C34 C 0.4447(5) 0.9388(3) 0.0982(2) 0.0807(14) Uani 1 1 d .
H34A H 0.4318 0.9506 0.0491 0.121 Uiso 1 1 calc R
H34B H 0.5302 0.9444 0.1150 0.121 Uiso 1 1 calc R
H34C H 0.3989 0.9803 0.1220 0.121 Uiso 1 1 calc R
C24 C 0.8475(4) 0.6735(4) 0.3076(2) 0.0792(13) Uani 1 1 d .
H24A H 0.9172 0.6834 0.3418 0.119 Uiso 1 1 calc R
H24B H 0.8535 0.7100 0.2677 0.119 Uiso 1 1 calc R
H24C H 0.8451 0.6126 0.2938 0.119 Uiso 1 1 calc R
C9 C -0.0709(8) 1.4701(4) 0.3795(5) 0.148(4) Uani 1 1 d D
H9A H -0.0606 1.5288 0.3930 0.177 Uiso 1 1 calc R
H9B H -0.1419 1.4525 0.3516 0.177 Uiso 1 1 calc R
C8 C 0.1303(5) 1.4314(3) 0.4439(3) 0.0973(17) Uani 1 1 d D
H8A H 0.1335 1.4937 0.4530 0.146 Uiso 1 1 calc R
H8B H 0.1983 1.4148 0.4203 0.146 Uiso 1 1 calc R
H8C H 0.1341 1.3998 0.4871 0.146 Uiso 1 1 calc R
C14 C 0.1060(4) 0.4291(3) 0.2053(2) 0.0655(10) Uani 1 1 d .
H14A H 0.1053 0.3659 0.2080 0.098 Uiso 1 1 calc R
H14B H 0.0925 0.4470 0.1573 0.098 Uiso 1 1 calc R
H14C H 0.0423 0.4527 0.2294 0.098 Uiso 1 1 calc R
V1 V 0.32130(4) 0.96398(3) 0.53692(2) 0.03269(13) Uani 1 1 d .

loop_
_atom_site_aniso_label
_atom_site_aniso_U_11
_atom_site_aniso_U_22
_atom_site_aniso_U_33
_atom_site_aniso_U_23
_atom_site_aniso_U_13
_atom_site_aniso_U_12
V2 0.0392(2) 0.0271(2) 0.0314(2) -0.00139(15) 0.00967(17) -0.00299(16)
V3 0.0399(3) 0.0326(2) 0.0250(2) -0.00097(15) 0.01148(17) -0.00116(17)
O1 0.0356(9) 0.0344(9) 0.0295(7) 0.0007(7) 0.0124(7) -0.0002(7)
O2 0.0359(9) 0.0323(8) 0.0315(8) 0.0008(7) 0.0105(7) -0.0048(7)
O3 0.0369(9) 0.0288(8) 0.0302(7) 0.0005(7) 0.0131(7) -0.0025(7)
O4 0.0403(10) 0.0321(9) 0.0397(9) 0.0051(7) 0.0123(8) -0.0062(7)
O5 0.0467(11) 0.0330(9) 0.0322(8) -0.0047(7) 0.0068(7) 0.0009(8)
O6 0.0377(13) 0.0247(11) 0.0268(10) -0.0020(9) 0.0118(9) -0.0026(9)
O7 0.0420(10) 0.0409(10) 0.0283(8) 0.0050(7) 0.0157(7) -0.0003(8)
O8 0.0462(11) 0.0319(9) 0.0358(8) -0.0009(7) 0.0084(7) -0.0018(8)
O9 0.0501(12) 0.0378(10) 0.0281(8) -0.0014(7) 0.0101(8) -0.0014(8)
O11 0.0449(11) 0.0408(11) 0.0507(11) 0.0037(9) 0.0113(9) 0.0044(9)
O10 0.0385(10) 0.0428(10) 0.0388(9) 0.0089(8) 0.0146(8) -0.0040(8)
N1 0.0466(14) 0.0472(13) 0.0330(10) -0.0123(10) 0.0122(9) -0.0023(11)
C4 0.0386(14) 0.0376(13) 0.0361(12) 0.0015(10) 0.0138(10) 0.0024(11)
C5 0.0385(14) 0.0412(14) 0.0399(12) 0.0014(11) 0.0097(10) 0.0015(11)
C3 0.0371(14) 0.0380(13) 0.0361(12) 0.0022(10) 0.0101(10) -0.0040(11)
C12 0.0437(15) 0.0481(16) 0.0348(11) -0.0059(11) 0.0092(10) -0.0011(12)
C11 0.0467(16) 0.0461(15) 0.0337(11) -0.0070(11) 0.0114(11) 0.0017(12)
C1 0.0353(13) 0.0364(13) 0.0331(11) 0.0028(10) 0.0111(9) -0.0014(10)
C2 0.0396(13) 0.0329(12) 0.0315(10) 0.0021(10) 0.0104(9) -0.0011(10)
C44 0.0474(17) 0.0549(18) 0.0480(15) -0.0078(14) 0.0160(13) 0.0001(14)
C41 0.0472(16) 0.0463(16) 0.0396(13) -0.0100(12) 0.0123(11) 0.0012(13)
O12 0.0652(17) 0.0671(17) 0.0736(17) 0.0002(14) -0.0078(14) 0.0145(14)
C42 0.0436(15) 0.0443(15) 0.0407(13) -0.0107(12) 0.0129(11) 0.0006(12)
C21 0.0461(16) 0.0575(18) 0.0391(13) -0.0184(13) 0.0117(12) -0.0025(13)
C31 0.0548(17) 0.0454(15) 0.0341(12) -0.0102(11) 0.0133(11) -0.0026(13)
C43 0.0441(16) 0.0486(16) 0.0456(14) -0.0048(13) 0.0126(12) 0.0048(13)
C22 0.0460(17) 0.065(2) 0.0444(14) -0.0188(14) 0.0112(12) -0.0025(15)
C6 0.0492(18) 0.0553(19) 0.0507(16) 0.0040(14) 0.0110(14) 0.0097(14)
C32 0.061(2) 0.0481(17) 0.0473(15) -0.0146(14) 0.0174(14) -0.0092(15)
C13 0.0515(18) 0.0506(18) 0.0514(16) 0.0013(14) 0.0044(13) -0.0055(14)
C23 0.0491(18) 0.075(2) 0.0472(15) -0.0164(16) 0.0100(13) -0.0073(16)
C33 0.092(3) 0.0495(19) 0.0493(16) -0.0077(15) 0.0209(18) -0.0157(18)
C7 0.079(3) 0.049(2) 0.082(3) 0.0031(18) 0.017(2) 0.0095(19)
C34 0.114(4) 0.062(2) 0.070(2) 0.000(2) 0.023(2) -0.025(3)
C24 0.058(2) 0.099(4) 0.079(3) -0.015(3) 0.002(2) -0.008(2)
C9 0.186(9) 0.058(3) 0.189(8) -0.005(4) -0.020(7) 0.040(4)
C8 0.114(5) 0.059(3) 0.124(4) -0.016(3) 0.035(4) -0.014(3)
C14 0.057(2) 0.062(2) 0.075(2) 0.0019(19) -0.0016(18) -0.0149(18)
V1 0.0361(2) 0.0335(2) 0.0309(2) 0.00483(16) 0.01404(17) -0.00301(17)

loop_
_atom_type_symbol
_atom_type_description
_atom_type_scat_dispersion_real
_atom_type_scat_dispersion_imag
_atom_type_scat_source
C C 0.0033 0.0016 'International Tables Vol C Tables 4.2.6.8 and 6.1.1.4'
H H 0.0000 0.0000 'International Tables Vol C Tables 4.2.6.8 and 6.1.1.4'
N N 0.0061 0.0033 'International Tables Vol C Tables 4.2.6.8 and 6.1.1.4'
O O 0.0106 0.0060 'International Tables Vol C Tables 4.2.6.8 and 6.1.1.4'
V V 0.3005 0.5294 'International Tables Vol C Tables 4.2.6.8 and 6.1.1.4'

loop_
_geom_angle_atom_site_label_1
_geom_angle_atom_site_label_2
_geom_angle_atom_site_label_3
_geom_angle
_geom_angle_site_symmetry_1
_geom_angle_site_symmetry_3
O8 V2 O5 104.11(9) . .
O8 V2 O4 103.80(10) . .
O5 V2 O4 93.59(9) . .
O8 V2 O1 96.67(9) . .
O5 V2 O1 89.16(9) . .
O4 V2 O1 157.98(8) . .
O8 V2 O3 96.65(9) . .
O5 V2 O3 158.56(8) . .
O4 V2 O3 86.53(8) . .
O1 V2 O3 83.09(7) . .
O8 V2 O6 172.16(8) . .
O5 V2 O6 81.41(6) . .
O4 V2 O6 81.15(6) . .
O1 V2 O6 77.67(5) . .
O3 V2 O6 77.42(5) . .
O8 V2 V3 137.58(7) . 3_676
O5 V2 V3 33.85(6) . 3_676
O4 V2 V3 88.67(6) . 3_676
O1 V2 V3 81.50(6) . 3_676
O3 V2 V3 124.83(5) . 3_676
O6 V2 V3 47.577(15) . 3_676
O8 V2 V1 137.18(8) . 3_676
O5 V2 V1 87.09(7) . 3_676
O4 V2 V1 33.53(6) . 3_676
O1 V2 V1 125.12(6) . 3_676
O3 V2 V1 81.21(6) . 3_676
O6 V2 V1 47.637(13) . 3_676
V3 V2 V1 66.11(2) 3_676 3_676
O9 V3 O7 104.57(10) . .
O9 V3 O5 103.00(9) . 3_676
O7 V3 O5 94.48(9) . 3_676
O9 V3 O3 97.56(9) . .
O7 V3 O3 88.35(8) . .
O5 V3 O3 157.78(8) 3_676 .
O9 V3 O2 96.11(10) . .
O7 V3 O2 158.33(8) . .
O5 V3 O2 86.99(8) 3_676 .
O3 V3 O2 82.51(7) . .
O9 V3 O6 172.18(8) . .
O7 V3 O6 81.65(6) . .
O5 V3 O6 80.95(6) 3_676 .
O3 V3 O6 77.67(5) . .
O2 V3 O6 77.23(6) . .
O9 V3 V2 136.35(7) . 3_676
O7 V3 V2 87.75(6) . 3_676
O5 V3 V2 33.53(6) 3_676 3_676
O3 V3 V2 124.93(5) . 3_676
O2 V3 V2 81.58(6) . 3_676
O6 V3 V2 47.438(16) . 3_676
O9 V3 V1 138.56(8) . 3_676
O7 V3 V1 34.24(6) . 3_676
O5 V3 V1 88.82(7) 3_676 3_676
O3 V3 V1 81.17(6) . 3_676
O2 V3 V1 124.40(6) . 3_676
O6 V3 V1 47.42(2) . 3_676
V2 V3 V1 66.06(2) 3_676 3_676
C4 O1 V2 118.94(15) . .
C4 O1 V1 118.47(16) . .
V2 O1 V1 109.66(8) . .
C3 O2 V1 118.97(15) . .
C3 O2 V3 119.08(15) . .
V1 O2 V3 109.66(9) . .
C2 O3 V3 118.75(15) . .
C2 O3 V2 117.79(14) . .
V3 O3 V2 109.45(8) . .
V1 O4 V2 111.91(9) 3_676 .
V2 O5 V3 112.62(10) . 3_676
V2 O6 V2 180.0 . 3_676
V2 O6 V3 84.986(16) . 3_676
V2 O6 V3 95.014(16) 3_676 3_676
V2 O6 V3 95.014(16) . .
V2 O6 V3 84.986(16) 3_676 .
V3 O6 V3 180.0 3_676 .
V2 O6 V1 84.970(18) . 3_676
V2 O6 V1 95.030(18) 3_676 3_676
V3 O6 V1 94.74(3) 3_676 3_676
V3 O6 V1 85.26(3) . 3_676
V2 O6 V1 95.030(18) . .
V2 O6 V1 84.970(18) 3_676 .
V3 O6 V1 85.26(3) 3_676 .
V3 O6 V1 94.74(3) . .
V1 O6 V1 180.0 3_676 .
V3 O7 V1 112.30(9) . 3_676
C6 O11 C5 117.2(3) . .
C11 N1 C41 111.3(2) . .
C11 N1 C21 108.6(2) . .
C41 N1 C21 108.5(2) . .
C11 N1 C31 108.7(2) . .
C41 N1 C31 108.6(2) . .
C21 N1 C31 111.2(2) . .
O1 C4 C1 111.7(2) . .
O1 C4 H4A 109.3 . .
C1 C4 H4A 109.3 . .
O1 C4 H4B 109.3 . .
C1 C4 H4B 109.3 . .
H4A C4 H4B 107.9 . .
O11 C5 C1 106.0(2) . .
O2 C3 C1 111.5(2) . .
O2 C3 H3A 109.3 . .
C1 C3 H3A 109.3 . .
O2 C3 H3B 109.3 . .
C1 C3 H3B 109.3 . .
H3A C3 H3B 108.0 . .
C13 C12 C11 109.5(3) . .
C13 C12 H12A 109.8 . .
C11 C12 H12A 109.8 . .
C13 C12 H12B 109.8 . .
C11 C12 H12B 109.8 . .
H12A C12 H12B 108.2 . .
N1 C11 C12 116.2(3) . .
N1 C11 H11A 108.2 . .
C12 C11 H11A 108.2 . .
N1 C11 H11B 108.2 . .
C12 C11 H11B 108.2 . .
H11A C11 H11B 107.4 . .
C5 C1 C3 107.3(2) . .
C5 C1 C4 110.0(2) . .
C3 C1 C4 110.0(2) . .
C5 C1 C2 108.6(2) . .
C3 C1 C2 110.2(2) . .
C4 C1 C2 110.7(2) . .
O3 C2 C1 112.9(2) . .
O3 C2 H2A 109.0 . .
C1 C2 H2A 109.0 . .
O3 C2 H2B 109.0 . .
C1 C2 H2B 109.0 . .
H2A C2 H2B 107.8 . .
C43 C44 H44A 109.5 . .
C43 C44 H44B 109.5 . .
H44A C44 H44B 109.5 . .
C43 C44 H44C 109.5 . .
H44A C44 H44C 109.5 . .
H44B C44 H44C 109.5 . .
C42 C41 N1 116.0(3) . .
C42 C41 H41A 108.3 . .
N1 C41 H41A 108.3 . .
C42 C41 H41B 108.3 . .
N1 C41 H41B 108.3 . .
H41A C41 H41B 107.4 . .
C41 C42 C43 108.4(3) . .
C41 C42 H42A 110.0 . .
C43 C42 H42A 110.0 . .
C41 C42 H42B 110.0 . .
C43 C42 H42B 110.0 . .
H42A C42 H42B 108.4 . .
C22 C21 N1 115.6(2) . .
C22 C21 H21A 108.4 . .
N1 C21 H21A 108.4 . .
C22 C21 H21B 108.4 . .
N1 C21 H21B 108.4 . .
H21A C21 H21B 107.4 . .
C32 C31 N1 115.3(2) . .
C32 C31 H31A 108.4 . .
N1 C31 H31A 108.4 . .
C32 C31 H31B 108.4 . .
N1 C31 H31B 108.4 . .
H31A C31 H31B 107.5 . .
C44 C43 C42 113.2(3) . .
C44 C43 H43A 108.9 . .
C42 C43 H43A 108.9 . .
C44 C43 H43B 108.9 . .
C42 C43 H43B 108.9 . .
H43A C43 H43B 107.8 . .
C21 C22 C23 110.3(3) . .
C21 C22 H22A 109.6 . .
C23 C22 H22A 109.6 . .
C21 C22 H22B 109.6 . .
C23 C22 H22B 109.6 . .
H22A C22 H22B 108.1 . .
O12 C6 O11 122.5(3) . .
O12 C6 C7 125.3(4) . .
O11 C6 C7 112.2(3) . .
C31 C32 C33 109.7(3) . .
C31 C32 H32A 109.7 . .
C33 C32 H32A 109.7 . .
C31 C32 H32B 109.7 . .
C33 C32 H32B 109.7 . .
H32A C32 H32B 108.2 . .
C12 C13 C14 111.7(3) . .
C12 C13 H13A 109.3 . .
C14 C13 H13A 109.3 . .
C12 C13 H13B 109.3 . .
C14 C13 H13B 109.3 . .
H13A C13 H13B 107.9 . .
C24 C23 C22 111.6(3) . .
C24 C23 H23A 109.3 . .
C22 C23 H23A 109.3 . .
C24 C23 H23B 109.3 . .
C22 C23 H23B 109.3 . .
H23A C23 H23B 108.0 . .
C34 C33 C32 113.7(3) . .
C34 C33 H33A 108.8 . .
C32 C33 H33A 108.8 . .
C34 C33 H33B 108.8 . .
C32 C33 H33B 108.8 . .
H33A C33 H33B 107.7 . .
C9 C7 C8 123.9(5) . .
C9 C7 C6 117.0(5) . .
C8 C7 C6 119.1(4) . .
C33 C34 H34A 109.5 . .
C33 C34 H34B 109.5 . .
H34A C34 H34B 109.5 . .
C33 C34 H34C 109.5 . .
H34A C34 H34C 109.5 . .
H34B C34 H34C 109.5 . .
C23 C24 H24A 109.5 . .
C23 C24 H24B 109.5 . .
H24A C24 H24B 109.5 . .
C23 C24 H24C 109.5 . .
H24A C24 H24C 109.5 . .
H24B C24 H24C 109.5 . .
C7 C9 H9A 120.0 . .
C7 C9 H9B 120.0 . .
H9A C9 H9B 120.0 . .
C7 C8 H8A 109.5 . .
C7 C8 H8B 109.5 . .
H8A C8 H8B 109.5 . .
C7 C8 H8C 109.5 . .
H8A C8 H8C 109.5 . .
H8B C8 H8C 109.5 . .
C13 C14 H14A 109.5 . .
C13 C14 H14B 109.5 . .
H14A C14 H14B 109.5 . .
C13 C14 H14C 109.5 . .
H14A C14 H14C 109.5 . .
H14B C14 H14C 109.5 . .
O10 V1 O4 103.92(10) . 3_676
O10 V1 O7 104.01(10) . 3_676
O4 V1 O7 93.75(9) 3_676 3_676
O10 V1 O2 96.68(9) . .
O4 V1 O2 89.72(8) 3_676 .
O7 V1 O2 157.50(8) 3_676 .
O10 V1 O1 96.56(9) . .
O4 V1 O1 158.77(8) 3_676 .
O7 V1 O1 86.60(8) 3_676 .
O2 V1 O1 82.29(7) . .
O10 V1 O6 172.00(7) . .
O4 V1 O6 81.94(6) 3_676 .
O7 V1 O6 80.77(6) 3_676 .
O2 V1 O6 77.71(6) . .
O1 V1 O6 77.16(5) . .
O10 V1 V2 138.12(8) . 3_676
O4 V1 V2 34.56(6) 3_676 3_676
O7 V1 V2 88.35(7) 3_676 3_676
O2 V1 V2 81.96(6) . 3_676
O1 V1 V2 124.37(5) . 3_676
O6 V1 V2 47.392(17) . 3_676
O10 V1 V3 137.27(7) . 3_676
O4 V1 V3 87.69(7) 3_676 3_676
O7 V1 V3 33.46(6) 3_676 3_676
O2 V1 V3 124.77(6) . 3_676
O1 V1 V3 80.92(5) . 3_676
O6 V1 V3 47.315(16) . 3_676
V2 V1 V3 65.959(19) 3_676 3_676

loop_
_geom_bond_atom_site_label_1
_geom_bond_atom_site_label_2
_geom_bond_distance
_geom_bond_site_symmetry_2
V2 O8 1.607(2) .
V2 O5 1.8110(19) .
V2 O4 1.852(2) .
V2 O1 2.0151(19) .
V2 O3 2.0325(18) .
V2 O6 2.2377(6) .
V2 V3 3.0265(8) 3_676
V2 V1 3.0286(8) 3_676
V3 O9 1.612(2) .
V3 O7 1.812(2) .
V3 O5 1.826(2) 3_676
V3 O3 2.0143(18) .
V3 O2 2.0347(19) .
V3 O6 2.2427(7) .
V3 V2 3.0265(8) 3_676
V3 V1 3.0405(11) 3_676
O1 C4 1.430(3) .
O1 V1 2.0304(19) .
O2 C3 1.432(3) .
O2 V1 2.0057(19) .
O3 C2 1.430(3) .
O4 V1 1.803(2) 3_676
O5 V3 1.826(2) 3_676
O6 V2 2.2377(6) 3_676
O6 V3 2.2427(7) 3_676
O6 V1 2.2465(6) 3_676
O6 V1 2.2465(6) .
O7 V1 1.849(2) 3_676
O11 C6 1.327(4) .
O11 C5 1.453(4) .
O10 V1 1.616(2) .
N1 C11 1.516(4) .
N1 C41 1.524(4) .
N1 C21 1.529(4) .
N1 C31 1.533(3) .
C4 C1 1.537(3) .
C4 H4A 0.9700 .
C4 H4B 0.9700 .
C5 C1 1.525(4) .
C3 C1 1.536(4) .
C3 H3A 0.9700 .
C3 H3B 0.9700 .
C12 C13 1.522(4) .
C12 C11 1.523(4) .
C12 H12A 0.9700 .
C12 H12B 0.9700 .
C11 H11A 0.9700 .
C11 H11B 0.9700 .
C1 C2 1.538(3) .
C2 H2A 0.9700 .
C2 H2B 0.9700 .
C44 C43 1.514(4) .
C44 H44A 0.9600 .
C44 H44B 0.9600 .
C44 H44C 0.9600 .
C41 C42 1.516(4) .
C41 H41A 0.9700 .
C41 H41B 0.9700 .
O12 C6 1.203(5) .
C42 C43 1.522(4) .
C42 H42A 0.9700 .
C42 H42B 0.9700 .
C21 C22 1.517(4) .
C21 H21A 0.9700 .
C21 H21B 0.9700 .
C31 C32 1.521(4) .
C31 H31A 0.9700 .
C31 H31B 0.9700 .
C43 H43A 0.9700 .
C43 H43B 0.9700 .
C22 C23 1.528(4) .
C22 H22A 0.9700 .
C22 H22B 0.9700 .
C6 C7 1.488(5) .
C32 C33 1.524(4) .
C32 H32A 0.9700 .
C32 H32B 0.9700 .
C13 C14 1.532(5) .
C13 H13A 0.9700 .
C13 H13B 0.9700 .
C23 C24 1.508(6) .
C23 H23A 0.9700 .
C23 H23B 0.9700 .
C33 C34 1.490(5) .
C33 H33A 0.9700 .
C33 H33B 0.9700 .
C7 C9 1.351(6) .
C7 C8 1.448(6) .
C34 H34A 0.9600 .
C34 H34B 0.9600 .
C34 H34C 0.9600 .
C24 H24A 0.9600 .
C24 H24B 0.9600 .
C24 H24C 0.9600 .
C9 H9A 0.9300 .
C9 H9B 0.9300 .
C8 H8A 0.9600 .
C8 H8B 0.9600 .
C8 H8C 0.9600 .
C14 H14A 0.9600 .
C14 H14B 0.9600 .
C14 H14C 0.9600 .
V1 O4 1.803(2) 3_676
V1 O7 1.849(2) 3_676
V1 V2 3.0286(8) 3_676
V1 V3 3.0405(11) 3_676

loop_
_geom_torsion_atom_site_label_1
_geom_torsion_atom_site_label_2
_geom_torsion_atom_site_label_3
_geom_torsion_atom_site_label_4
_geom_torsion
_geom_torsion_site_symmetry_1
_geom_torsion_site_symmetry_4
O8 V2 O1 C4 39.38(17) . .
O5 V2 O1 C4 143.48(17) . .
O4 V2 O1 C4 -119.0(2) . .
O3 V2 O1 C4 -56.55(17) . .
O6 V2 O1 C4 -135.12(16) . .
V3 V2 O1 C4 176.60(16) 3_676 .
V1 V2 O1 C4 -130.68(15) 3_676 .
O8 V2 O1 V1 -179.73(9) . .
O5 V2 O1 V1 -75.63(9) . .
O4 V2 O1 V1 21.9(2) . .
O3 V2 O1 V1 84.34(8) . .
O6 V2 O1 V1 5.77(6) . .
V3 V2 O1 V1 -42.51(6) 3_676 .
V1 V2 O1 V1 10.22(10) 3_676 .
O9 V3 O2 C3 -40.71(19) . .
O7 V3 O2 C3 121.9(2) . .
O5 V3 O2 C3 -143.48(18) 3_676 .
O3 V3 O2 C3 56.14(18) . .
O6 V3 O2 C3 135.13(17) . .
V2 V3 O2 C3 -176.75(17) 3_676 .
V1 V3 O2 C3 130.02(16) 3_676 .
O9 V3 O2 V1 177.36(10) . .
O7 V3 O2 V1 -20.0(3) . .
O5 V3 O2 V1 74.60(9) 3_676 .
O3 V3 O2 V1 -85.78(9) . .
O6 V3 O2 V1 -6.80(6) . .
V2 V3 O2 V1 41.33(7) 3_676 .
V1 V3 O2 V1 -11.91(11) 3_676 .
O9 V3 O3 C2 39.99(17) . .
O7 V3 O3 C2 144.47(16) . .
O5 V3 O3 C2 -117.7(3) 3_676 .
O2 V3 O3 C2 -55.22(16) . .
O6 V3 O3 C2 -133.72(15) . .
V2 V3 O3 C2 -129.43(14) 3_676 .
V1 V3 O3 C2 178.12(15) 3_676 .
O9 V3 O3 V2 179.25(10) . .
O7 V3 O3 V2 -76.27(9) . .
O5 V3 O3 V2 21.6(3) 3_676 .
O2 V3 O3 V2 84.04(9) . .
O6 V3 O3 V2 5.55(6) . .
V2 V3 O3 V2 9.83(11) 3_676 .
V1 V3 O3 V2 -42.62(7) 3_676 .
O8 V2 O3 C2 -40.66(18) . .
O5 V2 O3 C2 124.9(2) . .
O4 V2 O3 C2 -144.16(17) . .
O1 V2 O3 C2 55.29(16) . .
O6 V2 O3 C2 134.14(16) . .
V3 V2 O3 C2 129.89(15) 3_676 .
V1 V2 O3 C2 -177.47(16) 3_676 .
O8 V2 O3 V3 179.64(10) . .
O5 V2 O3 V3 -14.8(3) . .
O4 V2 O3 V3 76.14(9) . .
O1 V2 O3 V3 -84.41(9) . .
O6 V2 O3 V3 -5.56(6) . .
V3 V2 O3 V3 -9.81(11) 3_676 .
V1 V2 O3 V3 42.83(7) 3_676 .
O8 V2 O4 V1 -175.30(10) . 3_676
O5 V2 O4 V1 79.22(11) . 3_676
O1 V2 O4 V1 -17.4(3) . 3_676
O3 V2 O4 V1 -79.30(10) . 3_676
O6 V2 O4 V1 -1.50(8) . 3_676
V3 V2 O4 V1 45.71(9) 3_676 3_676
O8 V2 O5 V3 172.58(11) . 3_676
O4 V2 O5 V3 -82.22(11) . 3_676
O1 V2 O5 V3 75.92(11) . 3_676
O3 V2 O5 V3 7.4(3) . 3_676
O6 V2 O5 V3 -1.73(9) . 3_676
V1 V2 O5 V3 -49.31(10) 3_676 3_676
O8 V2 O6 V2 42(100) . 3_676
O5 V2 O6 V2 177(100) . 3_676
O4 V2 O6 V2 -88(100) . 3_676
O1 V2 O6 V2 86(100) . 3_676
O3 V2 O6 V2 0(100) . 3_676
V3 V2 O6 V2 176(100) 3_676 3_676
V1 V2 O6 V2 -89(100) 3_676 3_676
O8 V2 O6 V3 -133.9(5) . 3_676
O5 V2 O6 V3 1.31(7) . 3_676
O4 V2 O6 V3 96.34(7) . 3_676
O1 V2 O6 V3 -89.71(6) . 3_676
O3 V2 O6 V3 -175.27(5) . 3_676
V1 V2 O6 V3 95.22(3) 3_676 3_676
O8 V2 O6 V3 46.1(5) . .
O5 V2 O6 V3 -178.69(7) . .
O4 V2 O6 V3 -83.66(7) . .
O1 V2 O6 V3 90.29(6) . .
O3 V2 O6 V3 4.73(5) . .
V3 V2 O6 V3 180.0 3_676 .
V1 V2 O6 V3 -84.78(3) 3_676 .
O8 V2 O6 V1 130.8(5) . 3_676
O5 V2 O6 V1 -93.91(7) . 3_676
O4 V2 O6 V1 1.12(6) . 3_676
O1 V2 O6 V1 175.07(5) . 3_676
O3 V2 O6 V1 89.51(6) . 3_676
V3 V2 O6 V1 -95.22(3) 3_676 3_676
O8 V2 O6 V1 -49.2(5) . .
O5 V2 O6 V1 86.09(7) . .
O4 V2 O6 V1 -178.88(6) . .
O1 V2 O6 V1 -4.93(5) . .
O3 V2 O6 V1 -90.49(6) . .
V3 V2 O6 V1 84.78(3) 3_676 .
V1 V2 O6 V1 180.0 3_676 .
O9 V3 O6 V2 -57.8(5) . .
O7 V3 O6 V2 85.36(6) . .
O5 V3 O6 V2 -178.70(7) 3_676 .
O3 V3 O6 V2 -4.77(5) . .
O2 V3 O6 V2 -89.75(5) . .
V2 V3 O6 V2 180.0 3_676 .
V1 V3 O6 V2 84.515(17) 3_676 .
O9 V3 O6 V2 122.2(5) . 3_676
O7 V3 O6 V2 -94.64(6) . 3_676
O5 V3 O6 V2 1.30(7) 3_676 3_676
O3 V3 O6 V2 175.23(5) . 3_676
O2 V3 O6 V2 90.25(5) . 3_676
V1 V3 O6 V2 -95.485(18) 3_676 3_676
O9 V3 O6 V3 -17(100) . 3_676
O7 V3 O6 V3 126(100) . 3_676
O5 V3 O6 V3 -138(100) 3_676 3_676
O3 V3 O6 V3 36(100) . 3_676
O2 V3 O6 V3 -49(100) . 3_676
V2 V3 O6 V3 -139(100) 3_676 3_676
V1 V3 O6 V3 125(100) 3_676 3_676
O9 V3 O6 V1 -142.3(5) . 3_676
O7 V3 O6 V1 0.85(6) . 3_676
O5 V3 O6 V1 96.78(7) 3_676 3_676
O3 V3 O6 V1 -89.28(5) . 3_676
O2 V3 O6 V1 -174.27(5) . 3_676
V2 V3 O6 V1 95.485(17) 3_676 3_676
O9 V3 O6 V1 37.7(5) . .
O7 V3 O6 V1 -179.15(6) . .
O5 V3 O6 V1 -83.22(7) 3_676 .
O3 V3 O6 V1 90.72(5) . .
O2 V3 O6 V1 5.73(5) . .
V2 V3 O6 V1 -84.515(17) 3_676 .
V1 V3 O6 V1 180.0 3_676 .
O9 V3 O7 V1 174.05(10) . 3_676
O5 V3 O7 V1 -81.27(11) 3_676 3_676
O3 V3 O7 V1 76.66(10) . 3_676
O2 V3 O7 V1 11.9(3) . 3_676
O6 V3 O7 V1 -1.11(8) . 3_676
V2 V3 O7 V1 -48.39(9) 3_676 3_676
V2 O1 C4 C1 68.6(2) . .
V1 O1 C4 C1 -68.9(2) . .
C6 O11 C5 C1 170.2(2) . .
V1 O2 C3 C1 69.7(2) . .
V3 O2 C3 C1 -68.7(2) . .
C41 N1 C11 C12 52.9(3) . .
C21 N1 C11 C12 172.2(2) . .
C31 N1 C11 C12 -66.7(3) . .
C13 C12 C11 N1 179.5(2) . .
O11 C5 C1 C3 -179.38(19) . .
O11 C5 C1 C4 61.0(3) . .
O11 C5 C1 C2 -60.3(3) . .
O2 C3 C1 C5 178.8(2) . .
O2 C3 C1 C4 -61.6(3) . .
O2 C3 C1 C2 60.7(3) . .
O1 C4 C1 C5 179.6(2) . .
O1 C4 C1 C3 61.6(3) . .
O1 C4 C1 C2 -60.3(3) . .
V3 O3 C2 C1 68.3(2) . .
V2 O3 C2 C1 -67.6(2) . .
C5 C1 C2 O3 -178.3(2) . .
C3 C1 C2 O3 -61.0(3) . .
C4 C1 C2 O3 60.8(3) . .
C11 N1 C41 C42 52.1(3) . .
C21 N1 C41 C42 -67.3(3) . .
C31 N1 C41 C42 171.8(2) . .
N1 C41 C42 C43 179.3(2) . .
C11 N1 C21 C22 68.1(3) . .
C41 N1 C21 C22 -170.8(3) . .
C31 N1 C21 C22 -51.5(4) . .
C11 N1 C31 C32 -173.8(3) . .
C41 N1 C31 C32 64.9(3) . .
C21 N1 C31 C32 -54.3(4) . .
C41 C42 C43 C44 175.6(3) . .
N1 C21 C22 C23 -174.4(3) . .
C5 O11 C6 O12 -0.6(5) . .
C5 O11 C6 C7 178.4(3) . .
N1 C31 C32 C33 -174.1(3) . .
C11 C12 C13 C14 -179.8(3) . .
C21 C22 C23 C24 -174.5(4) . .
C31 C32 C33 C34 -175.0(4) . .
O12 C6 C7 C9 6.5(8) . .
O11 C6 C7 C9 -172.4(6) . .
O12 C6 C7 C8 -176.4(4) . .
O11 C6 C7 C8 4.7(6) . .
C3 O2 V1 O10 39.01(19) . .
V3 O2 V1 O10 -179.02(10) . .
C3 O2 V1 O4 142.99(18) . 3_676
V3 O2 V1 O4 -75.04(10) . 3_676
C3 O2 V1 O7 -117.9(2) . 3_676
V3 O2 V1 O7 24.1(3) . 3_676
C3 O2 V1 O1 -56.74(17) . .
V3 O2 V1 O1 85.24(9) . .
C3 O2 V1 O6 -135.20(17) . .
V3 O2 V1 O6 6.77(6) . .
C3 O2 V1 V2 176.78(17) . 3_676
V3 O2 V1 V2 -41.24(7) . 3_676
C3 O2 V1 V3 -130.01(16) . 3_676
V3 O2 V1 V3 11.96(11) . 3_676
C4 O1 V1 O10 -39.63(17) . .
V2 O1 V1 O10 179.27(9) . .
C4 O1 V1 O4 125.0(2) . 3_676
V2 O1 V1 O4 -16.1(3) . 3_676
C4 O1 V1 O7 -143.36(16) . 3_676
V2 O1 V1 O7 75.54(9) . 3_676
C4 O1 V1 O2 56.26(16) . .
V2 O1 V1 O2 -84.84(9) . .
C4 O1 V1 O6 135.34(15) . .
V2 O1 V1 O6 -5.76(6) . .
C4 O1 V1 V2 130.98(14) . 3_676
V2 O1 V1 V2 -10.12(10) . 3_676
C4 O1 V1 V3 -176.55(15) . 3_676
V2 O1 V1 V3 42.35(7) . 3_676
V2 O6 V1 O10 43.6(6) . .
V2 O6 V1 O10 -136.4(6) 3_676 .
V3 O6 V1 O10 128.2(6) 3_676 .
V3 O6 V1 O10 -51.8(6) . .
V1 O6 V1 O10 -38(100) 3_676 .
V2 O6 V1 O4 -178.85(6) . 3_676
V2 O6 V1 O4 1.15(6) 3_676 3_676
V3 O6 V1 O4 -94.32(6) 3_676 3_676
V3 O6 V1 O4 85.68(6) . 3_676
V1 O6 V1 O4 99(100) 3_676 3_676
V2 O6 V1 O7 -83.70(6) . 3_676
V2 O6 V1 O7 96.31(6) 3_676 3_676
V3 O6 V1 O7 0.83(6) 3_676 3_676
V3 O6 V1 O7 -179.17(6) . 3_676
V1 O6 V1 O7 -166(100) 3_676 3_676
V2 O6 V1 O2 89.67(6) . .
V2 O6 V1 O2 -90.33(6) 3_676 .
V3 O6 V1 O2 174.20(6) 3_676 .
V3 O6 V1 O2 -5.80(6) . .
V1 O6 V1 O2 8(100) 3_676 .
V2 O6 V1 O1 4.90(5) . .
V2 O6 V1 O1 -175.10(5) 3_676 .
V3 O6 V1 O1 89.43(5) 3_676 .
V3 O6 V1 O1 -90.57(5) . .
V1 O6 V1 O1 -77(100) 3_676 .
V2 O6 V1 V2 180.0 . 3_676
V3 O6 V1 V2 -95.471(17) 3_676 3_676
V3 O6 V1 V2 84.529(17) . 3_676
V1 O6 V1 V2 98(100) 3_676 3_676
V2 O6 V1 V3 -84.529(17) . 3_676
V2 O6 V1 V3 95.471(17) 3_676 3_676
V3 O6 V1 V3 180.0 . 3_676
V1 O6 V1 V3 -167(100) 3_676 3_676
